data_2214280
loop_
_publ_author_name
'Gao, Yu-Xiang'
'Wang, Li-Bin'
'Niu, Yan-Ling'

_publ_section_title
;Poly[[(\m~4~-carbonyldibenzene-3,3',4,4'-tetracarboxylato)tetrakis(1,10-phenanthroline)dicadmium(II)]
 dihydrate]
;
_journal_coeditor_code IS2175
_journal_issue 7
_journal_name_full 'Acta Crystallographica Section E'
_journal_page_first m1844
_journal_page_last m1844
_journal_paper_doi 10.1107/S1600536807028425
_journal_volume 63
_journal_year 2007
_chemical_formula_iupac '[Cd2 (C17 H6 O9) (C12 H8 N2)4], 2H2 O'
_chemical_formula_moiety 'C65 H38 Cd2 N8 O9, 2H2 O'
_chemical_formula_sum 'C65 H42 Cd2 N8 O11'
_chemical_formula_weight 1335.87
_chemical_name_systematic
;
Poly[[(\m~4~-carbonyldibenzene-3,3',4,4'-tetracarboxylato)tetrakis(1,10-
phenanthroline)dicadmium(II)] dihydrate]
;
_space_group_IT_number 15
_symmetry_cell_setting monoclinic
_symmetry_space_group_name_Hall '-C 2yc'
_symmetry_space_group_name_H-M 'C 1 2/c 1'
_atom_sites_solution_hydrogens geom
_atom_sites_solution_primary direct
_atom_sites_solution_secondary difmap
_audit_creation_method SHELXL-97
_cell_angle_alpha 90.00
_cell_angle_beta 110.797(2)
_cell_angle_gamma 90.00
_cell_formula_units_Z 4
_cell_length_a 24.5326(10)
_cell_length_b 9.9826(15)
_cell_length_c 23.761(3)
_cell_measurement_reflns_used 3610
_cell_measurement_temperature 273(2)
_cell_measurement_theta_max 27.38
_cell_measurement_theta_min 4.03
_cell_volume 5439.9(11)
_computing_cell_refinement 'SAINT (Bruker, 1999)'
_computing_data_collection 'SMART (Bruker, 1998)'
_computing_data_reduction SAINT
_computing_molecular_graphics 'SHELXTL (Bruker, 1999)'
_computing_publication_material SHELXTL
_computing_structure_refinement 'SHELXL97 (Sheldrick, 1997)'
_computing_structure_solution 'SHELXS97 (Sheldrick, 1997)'
_diffrn_ambient_temperature 273(2)
_diffrn_measured_fraction_theta_full 0.975
_diffrn_measured_fraction_theta_max 0.975
_diffrn_measurement_device_type 'Bruker APEXII CCD area-detector'
_diffrn_measurement_method '\f and \w'
_diffrn_radiation_monochromator graphite
_diffrn_radiation_source 'fine-focus sealed tube'
_diffrn_radiation_type MoK\a
_diffrn_radiation_wavelength 0.71073
_diffrn_reflns_av_R_equivalents 0.0223
_diffrn_reflns_av_sigmaI/netI 0.0390
_diffrn_reflns_limit_h_max 28
_diffrn_reflns_limit_h_min -29
_diffrn_reflns_limit_k_max 11
_diffrn_reflns_limit_k_min -11
_diffrn_reflns_limit_l_max 28
_diffrn_reflns_limit_l_min -28
_diffrn_reflns_number 20482
_diffrn_reflns_theta_full 25.02
_diffrn_reflns_theta_max 25.02
_diffrn_reflns_theta_min 1.78
_diffrn_standards_number 0
_exptl_absorpt_coefficient_mu 0.856
_exptl_absorpt_correction_T_max 0.9192
_exptl_absorpt_correction_T_min 0.9192
_exptl_absorpt_correction_type none
_exptl_crystal_colour colorless
_exptl_crystal_density_diffrn 1.631
_exptl_crystal_density_method 'not measured'
_exptl_crystal_description block
_exptl_crystal_F_000 2688
_exptl_crystal_size_max 0.10
_exptl_crystal_size_mid 0.10
_exptl_crystal_size_min 0.10
_refine_diff_density_max 1.480
_refine_diff_density_min -1.388
_refine_ls_extinction_coef 0.05
_refine_ls_extinction_expression Fc^*^=kFc[1+0.001xFc^2^\l^3^/sin(2\q)]^-1/4^
_refine_ls_extinction_method none
_refine_ls_goodness_of_fit_ref 1.002
_refine_ls_hydrogen_treatment mixed
_refine_ls_matrix_type full
_refine_ls_number_parameters 398
_refine_ls_number_reflns 4681
_refine_ls_number_restraints 3
_refine_ls_restrained_S_all 1.002
_refine_ls_R_factor_all 0.0721
_refine_ls_R_factor_gt 0.0473
_refine_ls_shift/su_max 0.000
_refine_ls_shift/su_mean 0.000
_refine_ls_structure_factor_coef Fsqd
_refine_ls_weighting_details 'calc w=1/[\s^2^(Fo^2^)+(0.0734P)^2^+4.4546P] where P=(Fo^2^+2Fc^2^)/3'
_refine_ls_weighting_scheme calc
_refine_ls_wR_factor_gt 0.1114
_refine_ls_wR_factor_ref 0.1359
_reflns_number_gt 3527
_reflns_number_total 4681
_reflns_threshold_expression I>2\s(I)
_cod_data_source_file is2175.cif
_cod_data_source_block I
_cod_depositor_comments
;
The following automatic conversions were performed:
'_symmetry_cell_setting' value 'Monoclinic' changed to 'monoclinic'
according to '/home/saulius/struct/CIF-dictionaries/cif_core.dic'
dictionary named 'cif_core.dic' version 2.4.1 from 2010-06-29.

Automatic conversion script
Id: cif_fix_enum 1527 2010-12-29 10:47:43Z saulius 

The following automatic conversions were performed:

'_symmetry_cell_setting' value 'Monoclinic' changed to 'monoclinic'
according to /home/saulius/struct/CIF-dictionaries/cif_core.dic
dictionary named 'cif_core.dic' version 2.4.1 from 2010-06-29.

Automatic conversion script
Id: cif_fix_values 1715 2011-07-08 13:25:40Z adriana 
;
_cod_original_sg_symbol_H-M 'C 2/c'
_cod_database_code 2214280
_cod_database_fobs_code 2214280

loop_
_symmetry_equiv_pos_as_xyz
'x, y, z'
'-x, y, -z+1/2'
'x+1/2, y+1/2, z'
'-x+1/2, y+1/2, -z+1/2'
'-x, -y, -z'
'x, -y, z-1/2'
'-x+1/2, -y+1/2, -z'
'x+1/2, -y+1/2, z-1/2'

loop_
_atom_site_type_symbol
_atom_site_label
_atom_site_fract_x
_atom_site_fract_y
_atom_site_fract_z
_atom_site_U_iso_or_equiv
_atom_site_adp_type
_atom_site_calc_flag
_atom_site_refinement_flags
_atom_site_occupancy
Cd Cd1 0.672613(12) 0.28062(3) 0.051215(14) 0.03039(16) Uani d . 1
C C1 0.66588(18) 0.4960(5) -0.0547(2) 0.0350(11) Uani d . 1
C C2 0.62528(17) 0.4085(5) -0.10503(19) 0.0317(10) Uani d . 1
C C3 0.56796(19) 0.4497(6) -0.1303(2) 0.0522(15) Uani d . 1
H H28 0.5560 0.5258 -0.1153 0.063 Uiso calc R 1
C C4 0.52773(19) 0.3802(6) -0.1777(2) 0.0536(15) Uani d . 1
H H29 0.4896 0.4114 -0.1942 0.064 Uiso calc R 1
C C5 0.54344(18) 0.2669(5) -0.2001(2) 0.0392(12) Uani d . 1
C C6 0.60108(18) 0.2224(5) -0.1749(2) 0.0341(11) Uani d . 1
H H31 0.6121 0.1441 -0.1892 0.041 Uiso calc R 1
C C7 0.64206(16) 0.2930(4) -0.1289(2) 0.0283(10) Uani d . 1
C C8 0.70458(18) 0.2475(5) -0.1058(2) 0.0335(11) Uani d . 1
C C9 0.5000 0.1883(8) -0.2500 0.0427(18) Uani d S 1
C C10 0.67162(18) 0.0193(5) -0.0332(2) 0.0346(11) Uani d . 1
H H13 0.7116 0.0334 -0.0153 0.042 Uiso calc R 1
C C11 0.6526(2) -0.0881(6) -0.0740(2) 0.0429(12) Uani d . 1
H H14 0.6792 -0.1455 -0.0814 0.052 Uiso calc R 1
C C12 0.5939(2) -0.1053(6) -0.1023(2) 0.0499(14) Uani d . 1
H H15 0.5798 -0.1725 -0.1309 0.060 Uiso calc R 1
C C13 0.55538(19) -0.0220(5) -0.0881(2) 0.0407(12) Uani d . 1
C C14 0.57798(16) 0.0817(5) -0.04594(19) 0.0305(10) Uani d . 1
C C15 0.53995(16) 0.1662(5) -0.0282(2) 0.0345(11) Uani d . 1
C C16 0.47858(17) 0.1462(5) -0.0548(2) 0.0423(12) Uani d . 1
C C17 0.4574(2) 0.0417(6) -0.0988(3) 0.0582(16) Uani d . 1
H H18 0.4174 0.0282 -0.1164 0.070 Uiso calc R 1
C C18 0.4931(2) -0.0363(6) -0.1152(3) 0.0539(15) Uani d . 1
H H17 0.4775 -0.1012 -0.1446 0.065 Uiso calc R 1
C C19 0.4427(2) 0.2264(6) -0.0360(3) 0.0530(16) Uani d . 1
H H20 0.4025 0.2140 -0.0520 0.064 Uiso calc R 1
C C20 0.4658(2) 0.3252(6) 0.0065(3) 0.0557(15) Uani d . 1
H H21 0.4419 0.3803 0.0192 0.067 Uiso calc R 1
C C21 0.5267(2) 0.3397(6) 0.0299(3) 0.0512(14) Uani d . 1
H H22 0.5426 0.4061 0.0584 0.061 Uiso calc R 1
C C22 0.69912(18) -0.0002(5) 0.1315(2) 0.0393(12) Uani d . 1
H H1 0.7059 -0.0314 0.0977 0.047 Uiso calc R 1
C C23 0.70645(19) -0.0893(6) 0.1788(2) 0.0447(13) Uani d . 1
H H2 0.7177 -0.1774 0.1762 0.054 Uiso calc R 1
C C24 0.69687(19) -0.0450(5) 0.2296(2) 0.0446(13) Uani d . 1
H H3 0.7013 -0.1032 0.2615 0.054 Uiso calc R 1
C C25 0.68045(18) 0.0886(5) 0.2326(2) 0.0385(11) Uani d . 1
C C26 0.67419(16) 0.1711(5) 0.1821(2) 0.0325(10) Uani d . 1
C C27 0.6712(2) 0.1433(6) 0.2843(2) 0.0492(13) Uani d . 1
H H5 0.6750 0.0881 0.3170 0.059 Uiso calc R 1
C C28 0.6571(3) 0.2734(6) 0.2864(3) 0.0540(15) Uani d . 1
H H6 0.6512 0.3069 0.3203 0.065 Uiso calc R 1
C C29 0.65118(19) 0.3610(5) 0.2359(2) 0.0423(12) Uani d . 1
C C30 0.65990(17) 0.3122(5) 0.1843(2) 0.0329(10) Uani d . 1
C C31 0.6484(2) 0.5214(5) 0.1396(3) 0.0458(13) Uani d . 1
H H10 0.6484 0.5775 0.1083 0.055 Uiso calc R 1
C C32 0.6388(2) 0.5774(6) 0.1898(3) 0.0563(15) Uani d . 1
H H9 0.6316 0.6688 0.1905 0.068 Uiso calc R 1
C C33 0.6400(2) 0.4995(6) 0.2370(3) 0.0551(15) Uani d . 1
H H8 0.6335 0.5371 0.2699 0.066 Uiso calc R 1
H H1W 0.706(10) 0.649(5) 0.046(9) 0.30(17) Uiso d D 1
H H2W 0.730(3) 0.774(6) 0.047(3) 0.08(3) Uiso d D 1
N N1 0.68314(14) 0.1253(4) 0.13188(16) 0.0310(8) Uani d . 1
N N2 0.65750(15) 0.3910(4) 0.13560(18) 0.0356(9) Uani d . 1
N N3 0.63683(13) 0.1007(4) -0.01870(16) 0.0319(9) Uani d . 1
N N4 0.56285(16) 0.2636(4) 0.0134(2) 0.0412(11) Uani d . 1
O O1 0.66782(13) 0.4723(3) -0.00050(14) 0.0382(8) Uani d . 1
O O2 0.68981(15) 0.5896(4) -0.06927(16) 0.0516(10) Uani d . 1
O O3 0.73871(12) 0.3046(3) -0.06003(14) 0.0375(8) Uani d . 1
O O4 0.71910(13) 0.1553(4) -0.13297(17) 0.0534(10) Uani d . 1
O O5 0.5000 0.0672(6) -0.2500 0.0660(17) Uani d S 1
O O6 0.7101(2) 0.7270(5) 0.0619(2) 0.0664(12) Uani d D 1

loop_
_atom_site_aniso_label
_atom_site_aniso_U_11
_atom_site_aniso_U_22
_atom_site_aniso_U_33
_atom_site_aniso_U_12
_atom_site_aniso_U_13
_atom_site_aniso_U_23
Cd1 0.0267(2) 0.0350(3) 0.0285(2) 0.00281(13) 0.00860(13) 0.00070(14)
C1 0.031(2) 0.038(3) 0.032(3) 0.004(2) 0.0066(18) -0.003(2)
C2 0.0277(19) 0.040(3) 0.024(2) 0.0007(19) 0.0047(16) 0.004(2)
C3 0.035(2) 0.063(4) 0.050(3) 0.015(2) 0.004(2) -0.012(3)
C4 0.030(2) 0.071(4) 0.048(3) 0.015(2) -0.001(2) -0.007(3)
C5 0.028(2) 0.048(3) 0.034(3) 0.004(2) 0.0012(19) 0.005(2)
C6 0.032(2) 0.037(3) 0.026(2) 0.0014(19) 0.0010(18) 0.002(2)
C7 0.0239(19) 0.035(3) 0.024(2) -0.0014(17) 0.0058(16) 0.0004(19)
C8 0.028(2) 0.040(3) 0.030(3) 0.0028(19) 0.0090(19) 0.006(2)
C9 0.031(3) 0.052(5) 0.036(4) 0.000 0.001(3) 0.000
C10 0.032(2) 0.038(3) 0.033(3) 0.0013(19) 0.0110(18) -0.004(2)
C11 0.043(2) 0.049(3) 0.040(3) 0.005(2) 0.018(2) -0.003(3)
C12 0.048(3) 0.057(4) 0.042(3) -0.006(2) 0.013(2) -0.019(3)
C13 0.039(2) 0.047(3) 0.037(3) -0.009(2) 0.0142(19) -0.005(2)
C14 0.0276(19) 0.035(3) 0.027(2) -0.0025(18) 0.0070(16) 0.003(2)
C15 0.026(2) 0.040(3) 0.036(3) -0.0054(19) 0.0094(17) 0.004(2)
C16 0.025(2) 0.052(3) 0.048(3) 0.002(2) 0.0105(19) 0.006(3)
C17 0.029(2) 0.070(4) 0.068(4) -0.014(2) 0.007(2) -0.009(3)
C18 0.039(3) 0.060(4) 0.058(4) -0.017(3) 0.011(2) -0.024(3)
C19 0.027(2) 0.063(4) 0.067(4) 0.004(2) 0.013(2) 0.006(3)
C20 0.038(2) 0.063(4) 0.069(4) 0.016(3) 0.023(2) 0.001(3)
C21 0.041(3) 0.053(4) 0.056(4) 0.006(2) 0.014(2) -0.009(3)
C22 0.035(2) 0.037(3) 0.048(3) 0.003(2) 0.018(2) 0.004(2)
C23 0.042(2) 0.040(3) 0.052(3) 0.004(2) 0.016(2) 0.001(3)
C24 0.043(2) 0.045(3) 0.044(3) 0.002(2) 0.013(2) 0.013(3)
C25 0.034(2) 0.050(3) 0.032(3) -0.004(2) 0.0116(18) 0.002(2)
C26 0.0233(18) 0.043(3) 0.032(2) -0.0025(18) 0.0097(16) -0.001(2)
C27 0.069(3) 0.047(3) 0.035(3) -0.002(3) 0.021(2) 0.008(3)
C28 0.068(3) 0.070(4) 0.033(3) -0.015(3) 0.028(3) -0.011(3)
C29 0.041(2) 0.049(3) 0.041(3) -0.007(2) 0.019(2) -0.015(3)
C30 0.0273(19) 0.043(3) 0.031(2) -0.0015(19) 0.0126(17) -0.006(2)
C31 0.047(3) 0.035(3) 0.058(3) 0.006(2) 0.021(2) 0.003(3)
C32 0.061(3) 0.037(3) 0.073(4) 0.003(3) 0.026(3) -0.011(3)
C33 0.058(3) 0.053(4) 0.061(4) -0.003(3) 0.029(3) -0.026(3)
N1 0.0319(17) 0.032(2) 0.032(2) 0.0018(16) 0.0154(15) 0.0049(18)
N2 0.0333(18) 0.034(2) 0.040(2) 0.0009(16) 0.0137(15) 0.000(2)
N3 0.0233(16) 0.038(2) 0.032(2) -0.0034(15) 0.0071(14) -0.0029(18)
N4 0.0303(19) 0.048(3) 0.047(3) 0.0035(17) 0.0151(18) -0.003(2)
O1 0.0489(17) 0.0366(19) 0.0269(18) 0.0026(15) 0.0106(13) -0.0013(15)
O2 0.062(2) 0.043(2) 0.050(2) -0.0156(19) 0.0203(17) 0.0016(19)
O3 0.0236(14) 0.055(2) 0.0314(18) -0.0001(13) 0.0064(12) -0.0064(16)
O4 0.0338(16) 0.058(2) 0.065(3) 0.0066(17) 0.0131(16) -0.019(2)
O5 0.055(3) 0.054(4) 0.064(4) 0.000 -0.009(3) 0.000
O6 0.068(3) 0.065(3) 0.074(3) -0.006(2) 0.034(2) -0.019(2)

loop_
_atom_type_symbol
_atom_type_description
_atom_type_scat_dispersion_real
_atom_type_scat_dispersion_imag
_atom_type_scat_source
C C 0.0033 0.0016 'International Tables Vol C Tables 4.2.6.8 and 6.1.1.4'
H H 0.0000 0.0000 'International Tables Vol C Tables 4.2.6.8 and 6.1.1.4'
N N 0.0061 0.0033 'International Tables Vol C Tables 4.2.6.8 and 6.1.1.4'
O O 0.0106 0.0060 'International Tables Vol C Tables 4.2.6.8 and 6.1.1.4'
Cd Cd -0.8075 1.2024 'International Tables Vol C Tables 4.2.6.8 and 6.1.1.4'

loop_
_geom_angle_atom_site_label_1
_geom_angle_atom_site_label_2
_geom_angle_atom_site_label_3
_geom_angle_site_symmetry_1
_geom_angle_site_symmetry_3
_geom_angle
O1 Cd1 O3 . 7_655 103.33(12)
O1 Cd1 N3 . . 108.88(12)
O3 Cd1 N3 7_655 . 83.48(11)
O1 Cd1 N1 . . 161.97(12)
O3 Cd1 N1 7_655 . 81.79(12)
N3 Cd1 N1 . . 88.77(13)
O1 Cd1 N2 . . 94.07(12)
O3 Cd1 N2 7_655 . 120.99(11)
N3 Cd1 N2 . . 142.01(13)
N1 Cd1 N2 . . 68.88(13)
O1 Cd1 N4 . . 91.18(13)
O3 Cd1 N4 7_655 . 150.69(13)
N3 Cd1 N4 . . 67.65(13)
N1 Cd1 N4 . . 92.26(13)
N2 Cd1 N4 . . 82.44(13)
O2 C1 O1 . . 124.9(4)
O2 C1 C2 . . 117.5(4)
O1 C1 C2 . . 117.3(4)
C3 C2 C7 . . 117.7(4)
C3 C2 C1 . . 116.8(4)
C7 C2 C1 . . 125.4(4)
C2 C3 C4 . . 121.6(5)
C2 C3 H28 . . 119.2
C4 C3 H28 . . 119.2
C5 C4 C3 . . 120.8(4)
C5 C4 H29 . . 119.6
C3 C4 H29 . . 119.6
C4 C5 C6 . . 118.6(4)
C4 C5 C9 . . 121.5(4)
C6 C5 C9 . . 119.9(5)
C7 C6 C5 . . 121.1(4)
C7 C6 H31 . . 119.4
C5 C6 H31 . . 119.5
C6 C7 C2 . . 120.0(4)
C6 C7 C8 . . 119.6(4)
C2 C7 C8 . . 120.4(4)
O4 C8 O3 . . 124.1(4)
O4 C8 C7 . . 118.4(4)
O3 C8 C7 . . 117.5(4)
O5 C9 C5 . . 121.5(3)
O5 C9 C5 . 2_654 121.5(3)
C5 C9 C5 . 2_654 117.1(7)
N3 C10 C11 . . 124.4(4)
N3 C10 H13 . . 117.8
C11 C10 H13 . . 117.8
C12 C11 C10 . . 117.8(5)
C12 C11 H14 . . 121.1
C10 C11 H14 . . 121.1
C11 C12 C13 . . 119.7(5)
C11 C12 H15 . . 120.1
C13 C12 H15 . . 120.2
C12 C13 C14 . . 118.9(4)
C12 C13 C18 . . 122.6(5)
C14 C13 C18 . . 118.5(5)
N3 C14 C13 . . 121.3(4)
N3 C14 C15 . . 117.9(4)
C13 C14 C15 . . 120.7(4)
N4 C15 C16 . . 121.4(5)
N4 C15 C14 . . 119.5(3)
C16 C15 C14 . . 119.0(4)
C19 C16 C15 . . 118.2(5)
C19 C16 C17 . . 123.4(4)
C15 C16 C17 . . 118.4(5)
C18 C17 C16 . . 122.2(4)
C18 C17 H18 . . 118.9
C16 C17 H18 . . 118.9
C17 C18 C13 . . 121.1(5)
C17 C18 H17 . . 119.5
C13 C18 H17 . . 119.4
C16 C19 C20 . . 120.6(4)
C16 C19 H20 . . 119.7
C20 C19 H20 . . 119.7
C19 C20 C21 . . 117.8(5)
C19 C20 H21 . . 121.1
C21 C20 H21 . . 121.1
N4 C21 C20 . . 123.5(5)
N4 C21 H22 . . 118.2
C20 C21 H22 . . 118.2
N1 C22 C23 . . 123.7(5)
N1 C22 H1 . . 118.1
C23 C22 H1 . . 118.1
C24 C23 C22 . . 119.2(5)
C24 C23 H2 . . 120.4
C22 C23 H2 . . 120.4
C23 C24 C25 . . 119.3(5)
C23 C24 H3 . . 120.3
C25 C24 H3 . . 120.3
C24 C25 C26 . . 117.1(5)
C24 C25 C27 . . 122.8(5)
C26 C25 C27 . . 120.1(5)
N1 C26 C25 . . 122.8(4)
N1 C26 C30 . . 118.1(4)
C25 C26 C30 . . 119.0(4)
C28 C27 C25 . . 121.2(5)
C28 C27 H5 . . 119.4
C25 C27 H5 . . 119.4
C27 C28 C29 . . 120.2(5)
C27 C28 H6 . . 119.9
C29 C28 H6 . . 119.9
C30 C29 C33 . . 116.5(5)
C30 C29 C28 . . 120.7(5)
C33 C29 C28 . . 122.7(5)
N2 C30 C29 . . 124.0(4)
N2 C30 C26 . . 117.3(4)
C29 C30 C26 . . 118.7(4)
N2 C31 C32 . . 122.0(5)
N2 C31 H10 . . 119.0
C32 C31 H10 . . 119.0
C33 C32 C31 . . 120.7(5)
C33 C32 H9 . . 119.6
C31 C32 H9 . . 119.6
C32 C33 C29 . . 119.6(5)
C32 C33 H8 . . 120.2
C29 C33 H8 . . 120.2
C22 N1 C26 . . 117.8(4)
C22 N1 Cd1 . . 123.8(3)
C26 N1 Cd1 . . 118.3(3)
C31 N2 C30 . . 117.1(5)
C31 N2 Cd1 . . 125.5(4)
C30 N2 Cd1 . . 117.3(3)
C10 N3 C14 . . 117.8(4)
C10 N3 Cd1 . . 122.4(3)
C14 N3 Cd1 . . 119.8(3)
C21 N4 C15 . . 118.5(4)
C21 N4 Cd1 . . 126.6(3)
C15 N4 Cd1 . . 114.9(3)
C1 O1 Cd1 . . 132.4(3)
C8 O3 Cd1 . 7_655 103.5(3)
H1W O6 H2W . . 109(16)

loop_
_geom_bond_atom_site_label_1
_geom_bond_atom_site_label_2
_geom_bond_site_symmetry_2
_geom_bond_distance
Cd1 O1 . 2.255(3)
Cd1 O3 7_655 2.275(3)
Cd1 N3 . 2.392(4)
Cd1 N1 . 2.407(4)
Cd1 N2 . 2.429(4)
Cd1 N4 . 2.524(4)
C1 O2 . 1.217(6)
C1 O1 . 1.293(6)
C1 C2 . 1.529(6)
C2 C3 . 1.381(6)
C2 C7 . 1.410(6)
C3 C4 . 1.390(7)
C3 H28 . 0.9300
C4 C5 . 1.363(7)
C4 H29 . 0.9300
C5 C6 . 1.398(6)
C5 C9 . 1.503(6)
C6 C7 . 1.386(6)
C6 H31 . 0.9300
C7 C8 . 1.504(6)
C8 O4 . 1.246(6)
C8 O3 . 1.250(6)
C9 O5 . 1.209(9)
C9 C5 2_654 1.503(6)
C10 N3 . 1.310(6)
C10 C11 . 1.409(7)
C10 H13 . 0.9300
C11 C12 . 1.368(7)
C11 H14 . 0.9300
C12 C13 . 1.386(7)
C12 H15 . 0.9300
C13 C14 . 1.410(7)
C13 C18 . 1.440(6)
C14 N3 . 1.370(5)
C14 C15 . 1.427(6)
C15 N4 . 1.357(7)
C15 C16 . 1.425(5)
C16 C19 . 1.376(8)
C16 C17 . 1.438(8)
C17 C18 . 1.328(8)
C17 H18 . 0.9300
C18 H17 . 0.9300
C19 C20 . 1.380(8)
C19 H20 . 0.9300
C20 C21 . 1.405(7)
C20 H21 . 0.9300
C21 N4 . 1.327(7)
C21 H22 . 0.9300
C22 N1 . 1.314(6)
C22 C23 . 1.394(7)
C22 H1 . 0.9300
C23 C24 . 1.382(7)
C23 H2 . 0.9300
C24 C25 . 1.402(7)
C24 H3 . 0.9300
C25 C26 . 1.419(7)
C25 C27 . 1.434(7)
C26 N1 . 1.366(6)
C26 C30 . 1.458(7)
C27 C28 . 1.349(8)
C27 H5 . 0.9300
C28 C29 . 1.449(8)
C28 H6 . 0.9300
C29 C30 . 1.405(7)
C29 C33 . 1.411(8)
C30 N2 . 1.383(6)
C31 N2 . 1.330(6)
C31 C32 . 1.411(8)
C31 H10 . 0.9300
C32 C33 . 1.357(8)
C32 H9 . 0.9300
C33 H8 . 0.9300
O3 Cd1 7_655 2.275(3)
O6 H1W . 0.85(5)
O6 H2W . 0.84(7)
